data_4024882
loop_
_publ_author_name
'Carla Bazzicalupi'
'Andrea Bencini'
'Silvia Biagini'
'Enrico Faggi'
'Stefano Meini'
'Claudia Giorgi'
'Alessio Spepi'
'Barbara Valtancoli'

_publ_section_title
;
Exploring the Binding Ability of Phenanthroline-Based Polyammonium
Receptors for Anions: Hints for Design of Selective Chemosensors for
Nucleotides
;
_journal_name_full 'Journal of Organic Chemistry'
_journal_page_first 7349
_journal_page_last 7363
_journal_paper_doi 10.1021/jo901423m
_journal_volume 74
_journal_year 2009
_chemical_absolute_configuration rm
_chemical_formula_sum 'C78 H148 Br4 N20 O37 P6'
_chemical_formula_weight 2463.62
_chemical_name_systematic
;
 ?
;
_space_group_IT_number 1
_symmetry_cell_setting triclinic
_symmetry_space_group_name_Hall 'P 1'
_symmetry_space_group_name_H-M 'P 1'
_atom_sites_solution_hydrogens geom
_atom_sites_solution_primary direct
_atom_sites_solution_secondary difmap
_audit_creation_method SHELXL-97
_cell_angle_alpha 91.782(5)
_cell_angle_beta 109.531(5)
_cell_angle_gamma 115.968(6)
_cell_formula_units_Z 1
_cell_length_a 13.1824(8)
_cell_length_b 14.2832(9)
_cell_length_c 17.092(1)
_cell_measurement_reflns_used 5150
_cell_measurement_temperature 150
_cell_measurement_theta_max 27.8581
_cell_measurement_theta_min 3.7215
_cell_volume 2666.3(3)
_computing_cell_refinement
;
CrysAlis RED, Oxford Diffraction Ltd.,
Version 1.171.32.5 (release 08-05-2007 CrysAlis171 .NET)
(compiled May  8 2007,13:10:02)
;
_computing_data_collection
;
CrysAlis CCD, Oxford Diffraction Ltd.,
Version 1.171.32.5 (release 08-05-2007 CrysAlis171 .NET)
(compiled May  8 2007,13:10:02)
;
_computing_data_reduction
;
CrysAlis RED, Oxford Diffraction Ltd.,
Version 1.171.32.5 (release 08-05-2007 CrysAlis171 .NET)
(compiled May  8 2007,13:10:02)
;
_computing_molecular_graphics 'ORTEP3 Ver. 1.01\b (Farrugia, 1997)'
_computing_publication_material 'PARST93 (Nardelli, 1993)'
_computing_structure_refinement 'SHELXL-97 (Sheldrick, 1997)'
_computing_structure_solution 'SIR97 (Altomare 1997)'
_diffrn_ambient_temperature 150
_diffrn_detector_area_resol_mean 16.4547
_diffrn_measured_fraction_theta_full 0.857
_diffrn_measured_fraction_theta_max 0.857
_diffrn_measurement_device_type CCD
_diffrn_measurement_method 'omega scan'
_diffrn_radiation_monochromator graphite
_diffrn_radiation_source 'fine-focus sealed tube'
_diffrn_radiation_type MoK\a
_diffrn_radiation_wavelength 0.71073
_diffrn_reflns_av_R_equivalents 0.0475
_diffrn_reflns_av_sigmaI/netI 0.1803
_diffrn_reflns_limit_h_max 15
_diffrn_reflns_limit_h_min -15
_diffrn_reflns_limit_k_max 16
_diffrn_reflns_limit_k_min -16
_diffrn_reflns_limit_l_max 20
_diffrn_reflns_limit_l_min -18
_diffrn_reflns_number 14642
_diffrn_reflns_theta_full 24.71
_diffrn_reflns_theta_max 24.71
_diffrn_reflns_theta_min 3.73
_diffrn_standards_interval_count infinity
_diffrn_standards_interval_time infinity
_diffrn_standards_number 0
_exptl_absorpt_coefficient_mu 1.689
_exptl_absorpt_correction_T_max 0.84
_exptl_absorpt_correction_T_min 0.60
_exptl_absorpt_correction_type multi-scan
_exptl_absorpt_process_details
;
CrysAlis RED, Oxford Diffraction Ltd.,
Version 1.171.32.5 (release 08-05-2007 CrysAlis171 .NET)
(compiled May  8 2007,13:10:02)
Empirical absorption correction using spherical harmonics,
 implemented in SCALE3 ABSPACK scaling algorithm.
;
_exptl_crystal_colour colourless
_exptl_crystal_density_diffrn 1.534
_exptl_crystal_density_method 'not measured'
_exptl_crystal_description prismatic
_exptl_crystal_F_000 1282
_exptl_crystal_size_max 0.3
_exptl_crystal_size_mid 0.1
_exptl_crystal_size_min 0.1
_refine_diff_density_max 0.705
_refine_diff_density_min -0.431
_refine_diff_density_rms 0.103
_refine_ls_abs_structure_details 'Flack H D (1983), Acta Cryst. A39, 876-881'
_refine_ls_abs_structure_Flack -0.019(16)
_refine_ls_extinction_method none
_refine_ls_goodness_of_fit_ref 0.899
_refine_ls_hydrogen_treatment constr
_refine_ls_matrix_type full
_refine_ls_number_parameters 846
_refine_ls_number_reflns 10538
_refine_ls_number_restraints 48
_refine_ls_restrained_S_all 0.898
_refine_ls_R_factor_all 0.1686
_refine_ls_R_factor_gt 0.0777
_refine_ls_shift/su_max 0.002
_refine_ls_shift/su_mean 0.000
_refine_ls_structure_factor_coef Fsqd
_refine_ls_weighting_details 'calc w=1/[\s^2^(Fo^2^)+(0.1236P)^2^+0.0000P] where P=(Fo^2^+2Fc^2^)/3'
_refine_ls_weighting_scheme calc
_refine_ls_wR_factor_gt 0.1769
_refine_ls_wR_factor_ref 0.2180
_reflns_number_gt 4847
_reflns_number_total 10538
_reflns_threshold_expression >2sigma(I)
_cod_data_source_file jo901423m_si_001.cif
_cod_data_source_block '[(H6L1)2TTP2(H2O)2]Br4.7H2O.cif'
_cod_original_sg_symbol_H-M P1
_cod_database_code 4024882

loop_
_symmetry_equiv_pos_as_xyz
'x, y, z'

loop_
_atom_site_label
_atom_site_type_symbol
_atom_site_fract_x
_atom_site_fract_y
_atom_site_fract_z
_atom_site_U_iso_or_equiv
_atom_site_adp_type
_atom_site_occupancy
_atom_site_symmetry_multiplicity
_atom_site_calc_flag
_atom_site_refinement_flags
_atom_site_disorder_assembly
_atom_site_disorder_group
Br1 Br 0.3315 1.0757 0.4362 0.0723(8) Uani 1 1 d . . .
Br2 Br -0.1864(3) -0.3714(2) 0.18783(16) 0.0755(8) Uani 1 1 d . . .
Br3 Br -0.0019(3) 0.9523(3) 0.6813(2) 0.0904(10) Uani 1 1 d . . .
Br4 Br 0.0944(3) 0.7301(3) 0.9482(2) 0.0823(9) Uani 1 1 d . . .
N4A N 0.5407(10) 0.7201(9) 0.4386(7) 0.049(5) Uani 1 1 d G . .
C11A C 0.6439(10) 0.7147(9) 0.4783(5) 0.037(4) Uiso 1 1 d G . .
C12A C 0.7079(9) 0.6954(10) 0.4368(7) 0.057(6) Uiso 1 1 d G . .
H12A H 0.7803 0.6941 0.4670 0.069 Uiso 1 1 calc R . .
C13A C 0.6599(11) 0.6770(11) 0.3437(7) 0.069(6) Uiso 1 1 d G . .
H13A H 0.7004 0.6610 0.3145 0.083 Uiso 1 1 calc R . .
C14A C 0.5479(11) 0.6838(11) 0.2964(5) 0.054(5) Uiso 1 1 d G . .
C22A C 0.4896(9) 0.7118(10) 0.3479(7) 0.039(5) Uiso 1 1 d G . .
N3A N 0.3278(11) 0.7430(10) 0.3575(5) 0.055(5) Uani 1 1 d G . .
C21A C 0.3747(9) 0.7146(10) 0.3046(7) 0.046(5) Uiso 1 1 d G . .
C17A C 0.3358(10) 0.7006(10) 0.2162(7) 0.049(5) Uiso 1 1 d G . .
C18A C 0.2285(10) 0.7103(9) 0.1808(5) 0.040(5) Uiso 1 1 d G . .
H18A H 0.1955 0.7044 0.1224 0.048 Uiso 1 1 calc R . .
C19A C 0.1716(9) 0.7276(10) 0.2275(7) 0.059(6) Uiso 1 1 d G . .
H19A H 0.0958 0.7243 0.1997 0.071 Uiso 1 1 calc R . .
C20A C 0.2244(11) 0.7515(10) 0.3207(7) 0.033(4) Uiso 1 1 d G . .
N4B N -0.4221(10) -0.0504(9) 0.1976(7) 0.038(4) Uani 1 1 d G . .
C11B C -0.5176(10) -0.0400(9) 0.1648(5) 0.040(5) Uiso 1 1 d G . .
C12B C -0.5855(9) -0.0222(10) 0.2151(7) 0.043(5) Uiso 1 1 d G . .
H12B H -0.6587 -0.0203 0.1893 0.052 Uiso 1 1 calc R . .
C13B C -0.5352(10) -0.0102(9) 0.2949(7) 0.044(5) Uiso 1 1 d G . .
H13B H -0.5654 0.0123 0.3295 0.053 Uiso 1 1 calc R . .
C14B C -0.4381(11) -0.0290(10) 0.3323(5) 0.045(5) Uiso 1 1 d G . .
C22B C -0.3698(9) -0.0391(10) 0.2806(8) 0.056(6) Uiso 1 1 d G . .
N3B N -0.2140(10) -0.0636(9) 0.2682(5) 0.032(4) Uani 1 1 d G . .
C21B C -0.2735(9) -0.0508(10) 0.3162(7) 0.040(5) Uiso 1 1 d G . .
C17B C -0.2085(11) -0.0398(10) 0.4026(6) 0.049(5) Uiso 1 1 d G . .
C18B C -0.0931(11) -0.0401(11) 0.4479(6) 0.068(6) Uiso 1 1 d G . .
H18B H -0.0556 -0.0301 0.5065 0.082 Uiso 1 1 calc R . .
C19B C -0.0501(9) -0.0573(11) 0.3908(7) 0.058(6) Uiso 1 1 d G . .
H19B H 0.0188 -0.0669 0.4100 0.069 Uiso 1 1 calc R . .
C20B C -0.1067(10) -0.0618(10) 0.2992(7) 0.052(6) Uiso 1 1 d G . .
N1A N 0.2878(10) 0.4324(9) 0.2934(7) 0.039(4) Uani 1 1 d G . .
C1A C 0.1862(10) 0.4289(9) 0.2369(5) 0.044(5) Uiso 1 1 d G . .
H1A H 0.1641 0.4087 0.1790 0.052 Uiso 1 1 calc R . .
C2A C 0.1144(9) 0.4563(10) 0.2668(7) 0.038(5) Uiso 1 1 d G . .
C4A C 0.1461(10) 0.4897(10) 0.3483(8) 0.053(6) Uiso 1 1 d G . .
N2A N 0.2613(10) 0.5061(9) 0.4061(6) 0.040(4) Uani 1 1 d G . .
H2A H 0.2877 0.5369 0.4581 0.048 Uiso 1 1 calc R . .
C5A C 0.3340(9) 0.4729(9) 0.3804(6) 0.031(4) Uiso 1 1 d G . .
N1B N -0.1888(10) 0.2403(10) 0.3409(7) 0.053(5) Uani 1 1 d G . .
C1B C -0.0726(11) 0.2601(10) 0.3995(6) 0.045(5) Uiso 1 1 d G . .
H1B H -0.0453 0.2898 0.4565 0.054 Uiso 1 1 calc R . .
C2B C -0.0010(9) 0.2341(11) 0.3696(7) 0.044(5) Uiso 1 1 d G . .
C4B C -0.0540(10) 0.1826(10) 0.2731(7) 0.045(5) Uiso 1 1 d G . .
N2B N -0.1573(10) 0.1867(9) 0.2301(5) 0.032(4) Uani 1 1 d G . .
H2B H -0.1792 0.1760 0.1759 0.039 Uiso 1 1 calc R . .
C5B C -0.2355(9) 0.2057(10) 0.2598(7) 0.046(6) Uiso 1 1 d G . .
P2B P 0.3456(5) 0.5899(5) 0.6452(4) 0.0369(14) Uani 1 1 d . . .
P3B P 0.5322(5) 0.5720(5) 0.7892(4) 0.0345(14) Uani 1 1 d . . .
P3A P -0.4403(6) 0.1098(5) -0.1567(4) 0.0431(15) Uani 1 1 d . . .
P2A P -0.2508(5) 0.0940(5) -0.0118(4) 0.0453(16) Uani 1 1 d . . .
P1A P -0.0180(5) 0.2407(5) -0.0189(4) 0.0459(17) Uani 1 1 d . . .
P1B P 0.1115(5) 0.4419(5) 0.6514(4) 0.0412(15) Uani 1 1 d . . .
O2A O 0.4314(11) 0.4815(10) 0.4311(8) 0.041(4) Uani 1 1 d . . .
OW5 O 0.4656(11) 0.8112(10) 0.5475(8) 0.038(3) Uani 1 1 d . . .
O2B O -0.3306(13) 0.2013(12) 0.2051(8) 0.058(5) Uani 1 1 d . . .
O14B O 0.5377(11) 0.6199(11) 0.8728(8) 0.043(4) Uani 1 1 d . . .
O12B O 0.6224(10) 0.6526(9) 0.7575(7) 0.032(3) Uani 1 1 d . . .
O13B O 0.5295(12) 0.4654(11) 0.7901(8) 0.047(4) Uani 1 1 d . . .
O11A O -0.3020(12) 0.1412(11) -0.0913(9) 0.053(4) Uani 1 1 d . . .
N6A N 0.4489(13) 0.3187(12) 0.6559(9) 0.035(4) Uani 1 1 d . . .
H6A H 0.4799 0.3622 0.7066 0.043 Uiso 1 1 calc R . .
H6B H 0.4858 0.2777 0.6617 0.043 Uiso 1 1 calc R . .
O7B O 0.1302(11) 0.5126(10) 0.7254(8) 0.040(4) Uani 1 1 d . . .
O6B O 0.1195(11) 0.3462(11) 0.6628(9) 0.054(4) Uani 1 1 d . . .
OW7 O -0.4297(13) 0.5167(11) 0.0063(9) 0.057(4) Uani 1 1 d . . .
OW6 O -0.3518(11) -0.1361(11) 0.0781(9) 0.048(4) Uani 1 1 d . . .
OW9 O -0.4646(13) 0.1710(12) -0.3662(9) 0.061(4) Uani 1 1 d . . .
O5A O 0.1120(13) 0.2802(14) 0.0535(9) 0.069(5) Uani 1 1 d . . .
O13A O -0.4386(11) 0.2168(10) -0.1553(8) 0.042(4) Uani 1 1 d . . .
O1B O 0.0100(11) 0.1607(10) 0.2463(8) 0.042(4) Uani 1 1 d . . .
O9B O 0.3859(12) 0.5694(11) 0.5793(8) 0.047(4) Uani 1 1 d . . .
O1A O 0.0962(12) 0.5281(11) 0.3854(8) 0.055(4) Uani 1 1 d . . .
N9B N -0.2324(13) -0.1568(12) -0.1211(9) 0.037(4) Uani 1 1 d U . .
H9A H -0.2519 -0.1204 -0.0900 0.044 Uiso 1 1 calc R . .
H9B H -0.3002 -0.2193 -0.1487 0.044 Uiso 1 1 calc R . .
N8A N 0.3219(13) 0.5855(12) 0.8827(10) 0.041(4) Uani 1 1 d . . .
H8A H 0.2600 0.5667 0.8320 0.049 Uiso 1 1 calc R . .
H8B H 0.3846 0.5844 0.8732 0.049 Uiso 1 1 calc R . .
O8B O 0.2035(12) 0.5115(11) 0.6085(8) 0.047(4) Uani 1 1 d U . .
N5A N 0.6228(13) 0.6280(12) 0.5935(8) 0.037(4) Uani 1 1 d . . .
H5A H 0.5423 0.5994 0.5618 0.044 Uiso 1 1 calc R . .
H5B H 0.6327 0.6418 0.6480 0.044 Uiso 1 1 calc R . .
C9B C -0.1903(12) 0.4277(12) 0.4805(8) 0.019(4) Uiso 1 1 d . . .
H9C H -0.2221 0.4787 0.4719 0.023 Uiso 1 1 calc R . .
O14A O -0.5262(12) 0.0315(11) -0.1243(9) 0.061(4) Uani 1 1 d . . .
O9A O -0.2724(13) -0.0125(12) -0.0394(9) 0.061(4) Uani 1 1 d . . .
O5B O -0.0157(10) 0.4089(9) 0.5771(8) 0.041(3) Uani 1 1 d . . .
N7A N 0.2331(14) 0.2700(15) 0.7873(12) 0.058(5) Uani 1 1 d . . .
H7A H 0.2043 0.2900 0.7389 0.069 Uiso 1 1 calc R . .
H7B H 0.1691 0.2186 0.7953 0.069 Uiso 1 1 calc R . .
O12A O -0.4463(10) 0.0653(10) -0.2393(8) 0.046(4) Uani 1 1 d . . .
C35B C -0.1989(19) -0.0960(18) -0.1851(14) 0.055(6) Uiso 1 1 d . . .
H35C H -0.1334 -0.0244 -0.1570 0.066 Uiso 1 1 calc R . .
H35D H -0.1699 -0.1301 -0.2159 0.066 Uiso 1 1 calc R . .
N9A N 0.3355(14) 0.8415(13) 0.7445(10) 0.046(4) Uani 1 1 d . . .
H9E H 0.3633 0.8077 0.7188 0.055 Uiso 1 1 calc R . .
H9D H 0.3987 0.9062 0.7727 0.055 Uiso 1 1 calc R . .
O10A O -0.2920(11) 0.1033(11) 0.0588(8) 0.043(4) Uani 1 1 d . . .
N5B N -0.5235(14) 0.0522(13) 0.0369(11) 0.048(5) Uani 1 1 d . . .
H5C H -0.4413 0.0867 0.0619 0.058 Uiso 1 1 calc R . .
H5D H -0.5442 0.0371 -0.0195 0.058 Uiso 1 1 calc R . .
O7A O -0.0289(15) 0.3381(14) -0.0358(9) 0.074(5) Uani 1 1 d . . .
O3B O -0.1905(11) 0.3888(10) 0.4023(8) 0.058(4) Uani 1 1 d . . .
O8A O -0.1048(12) 0.1725(13) 0.0239(8) 0.056(4) Uani 1 1 d . . .
N6B N -0.3522(14) 0.3608(13) -0.0121(10) 0.049(5) Uani 1 1 d . . .
H6C H -0.3848 0.4052 -0.0174 0.059 Uiso 1 1 calc R . .
H6D H -0.3842 0.3187 -0.0635 0.059 Uiso 1 1 calc R . .
O6A O -0.0335(11) 0.1675(11) -0.0922(8) 0.053(4) Uani 1 1 d . . .
C28B C -0.1877(16) 0.5054(13) -0.0463(10) 0.040(5) Uiso 1 1 d . . .
H28C H -0.2289 0.5474 -0.0459 0.048 Uiso 1 1 calc R . .
H28D H -0.1004 0.5539 -0.0216 0.048 Uiso 1 1 calc R . .
C23B C -0.5719(19) -0.0517(17) 0.0673(12) 0.052(6) Uiso 1 1 d . . .
H23C H -0.5545 -0.1010 0.0410 0.062 Uiso 1 1 calc R . .
H23D H -0.6601 -0.0826 0.0481 0.062 Uiso 1 1 calc R . .
N10A N 0.2512(18) 0.8209(16) 0.4582(12) 0.078(6) Uani 1 1 d . . .
H10A H 0.2847 0.8915 0.4600 0.094 Uiso 1 1 calc R . .
H10B H 0.3122 0.8039 0.4722 0.094 Uiso 1 1 calc R . .
C26A C 0.4772(14) 0.3837(14) 0.5933(10) 0.030(5) Uiso 1 1 d . . .
H26A H 0.4390 0.4291 0.5866 0.036 Uiso 1 1 calc R . .
H26B H 0.4468 0.3381 0.5386 0.036 Uiso 1 1 calc R . .
O3A O 0.3334(10) 0.3818(10) 0.1827(7) 0.052(3) Uani 1 1 d . . .
O11B O 0.3903(11) 0.5416(12) 0.7182(8) 0.054(4) Uani 1 1 d . . .
N8B N -0.2263(15) 0.1028(12) -0.2563(11) 0.050(5) Uani 1 1 d . . .
H8C H -0.2886 0.1035 -0.2461 0.060 Uiso 1 1 calc R . .
H8D H -0.1663 0.1159 -0.2058 0.060 Uiso 1 1 calc R . .
C26B C -0.3913(16) 0.2944(15) 0.0450(11) 0.038(5) Uiso 1 1 d . . .
H26C H -0.3702 0.3402 0.0972 0.046 Uiso 1 1 calc R . .
H26D H -0.3453 0.2555 0.0588 0.046 Uiso 1 1 calc R . .
C3B C 0.1182(19) 0.2400(18) 0.4264(14) 0.062(7) Uiso 1 1 d . . .
H3E H 0.1528 0.2192 0.3924 0.094 Uiso 1 1 calc R . .
H3F H 0.1035 0.1930 0.4650 0.094 Uiso 1 1 calc R . .
H3G H 0.1741 0.3117 0.4581 0.094 Uiso 1 1 calc R . .
C30A C 0.3008(17) 0.3613(15) 0.8588(12) 0.037(5) Uiso 1 1 d . . .
H30A H 0.3600 0.4207 0.8450 0.045 Uiso 1 1 calc R . .
H30B H 0.3454 0.3430 0.9082 0.045 Uiso 1 1 calc R . .
N7B N -0.1402(14) 0.4233(13) -0.1527(10) 0.048(5) Uani 1 1 d . . .
H7C H -0.1020 0.4059 -0.1058 0.057 Uiso 1 1 calc R . .
H7D H -0.0825 0.4769 -0.1647 0.057 Uiso 1 1 calc R . .
O10B O 0.3725(15) 0.7029(12) 0.6709(10) 0.072(5) Uani 1 1 d . . .
C25B C -0.5290(14) 0.2136(13) 0.0115(10) 0.030(4) Uiso 1 1 d . . .
H25C H -0.5727 0.2530 0.0125 0.036 Uiso 1 1 calc R . .
H25D H -0.5544 0.1828 -0.0475 0.036 Uiso 1 1 calc R . .
OW2 O 0.1483(14) 0.1359(12) -0.1005(9) 0.082(5) Uani 1 1 d . . .
C39B C -0.0410(19) -0.0696(17) 0.2436(13) 0.066(6) Uiso 1 1 d . . .
H39C H 0.0176 0.0014 0.2434 0.079 Uiso 1 1 calc R . .
H39D H 0.0038 -0.1078 0.2668 0.079 Uiso 1 1 calc R . .
C23A C 0.6833(18) 0.7270(16) 0.5714(11) 0.044(5) Uiso 1 1 d . . .
H23A H 0.7711 0.7536 0.5971 0.052 Uiso 1 1 calc R . .
H23B H 0.6649 0.7785 0.5933 0.052 Uiso 1 1 calc R . .
C10B C -0.0654(17) 0.4803(16) 0.5433(12) 0.054(6) Uiso 1 1 d . . .
H10C H -0.0129 0.5285 0.5181 0.064 Uiso 1 1 calc R . .
H10D H -0.0619 0.5229 0.5904 0.064 Uiso 1 1 calc R . .
C29B C -0.2206(15) 0.4606(14) -0.1351(10) 0.032(5) Uiso 1 1 d . . .
H29C H -0.3028 0.4011 -0.1559 0.038 Uiso 1 1 calc R . .
H29D H -0.2231 0.5143 -0.1680 0.038 Uiso 1 1 calc R . .
C24B C -0.5711(19) 0.1240(16) 0.0555(13) 0.056(6) Uiso 1 1 d . . .
H24C H -0.6597 0.0862 0.0343 0.068 Uiso 1 1 calc R . .
H24D H -0.5391 0.1507 0.1162 0.068 Uiso 1 1 calc R . .
C25A C 0.6107(17) 0.4485(15) 0.6251(12) 0.047(5) Uiso 1 1 d . . .
H25A H 0.6446 0.4021 0.6184 0.056 Uiso 1 1 calc R . .
H25B H 0.6406 0.4758 0.6855 0.056 Uiso 1 1 calc R . .
C33A C 0.361(2) 0.6963(18) 0.9224(14) 0.066(7) Uiso 1 1 d . . .
H33A H 0.2940 0.6980 0.9326 0.079 Uiso 1 1 calc R . .
H33B H 0.4283 0.7170 0.9770 0.079 Uiso 1 1 calc R . .
C29A C 0.3207(19) 0.2261(17) 0.7804(12) 0.056(6) Uiso 1 1 d . . .
H29A H 0.4039 0.2839 0.7999 0.067 Uiso 1 1 calc R . .
H29B H 0.3192 0.1740 0.8157 0.067 Uiso 1 1 calc R . .
C27B C -0.2175(19) 0.4265(17) 0.0115(13) 0.055(6) Uiso 1 1 d . . .
H27C H -0.1828 0.3797 0.0081 0.066 Uiso 1 1 calc R . .
H27D H -0.1797 0.4655 0.0698 0.066 Uiso 1 1 calc R . .
C31B C -0.1213(18) 0.2952(16) -0.2451(13) 0.050(6) Uiso 1 1 d . . .
H31C H -0.0763 0.3476 -0.2721 0.060 Uiso 1 1 calc R . .
H31D H -0.0628 0.2978 -0.1913 0.060 Uiso 1 1 calc R . .
C24A C 0.6619(17) 0.5434(14) 0.5836(11) 0.039(5) Uiso 1 1 d . . .
H24A H 0.7506 0.5768 0.6083 0.047 Uiso 1 1 calc R . .
H24B H 0.6355 0.5165 0.5236 0.047 Uiso 1 1 calc R . .
C34B C -0.3067(17) -0.0912(15) -0.2453(12) 0.045(6) Uiso 1 1 d . . .
H34C H -0.3461 -0.0720 -0.2136 0.054 Uiso 1 1 calc R . .
H34D H -0.3650 -0.1610 -0.2815 0.054 Uiso 1 1 calc R . .
C27A C 0.3141(16) 0.2487(14) 0.6315(11) 0.035(5) Uiso 1 1 d . . .
H27A H 0.2761 0.2940 0.6283 0.042 Uiso 1 1 calc R . .
H27B H 0.2807 0.2061 0.5750 0.042 Uiso 1 1 calc R . .
C15A C 0.4944(17) 0.6696(14) 0.2105(11) 0.048(5) Uiso 1 1 d . . .
H15A H 0.5326 0.6566 0.1778 0.057 Uiso 1 1 calc R . .
C3A C -0.0081(16) 0.4444(16) 0.2062(12) 0.045(6) Uiso 1 1 d . . .
H3A H -0.0216 0.4195 0.1489 0.067 Uiso 1 1 calc R . .
H3B H -0.0067 0.5121 0.2109 0.067 Uiso 1 1 calc R . .
H3C H -0.0729 0.3941 0.2206 0.067 Uiso 1 1 calc R . .
C16B C -0.2768(18) -0.0241(15) 0.4591(12) 0.057(6) Uiso 1 1 d . . .
H16B H -0.2441 -0.0163 0.5177 0.068 Uiso 1 1 calc R . .
C32B C -0.1807(18) 0.1889(15) -0.2991(12) 0.043(5) Uiso 1 1 d . . .
H32C H -0.2484 0.1822 -0.3489 0.052 Uiso 1 1 calc R . .
H32D H -0.1225 0.1819 -0.3184 0.052 Uiso 1 1 calc R . .
C32A C 0.2824(19) 0.5067(16) 0.9325(13) 0.052(6) Uiso 1 1 d . . .
H32A H 0.2286 0.5181 0.9542 0.063 Uiso 1 1 calc R . .
H32B H 0.3531 0.5153 0.9806 0.063 Uiso 1 1 calc R . .
C6A C 0.3631(18) 0.3913(16) 0.2735(12) 0.048(5) Uiso 1 1 d . . .
H6E H 0.4497 0.4432 0.3039 0.058 Uiso 1 1 calc R . .
C33B C -0.2694(17) -0.0061(15) -0.3032(12) 0.046(6) Uiso 1 1 d . . .
H33C H -0.2049 -0.0075 -0.3178 0.056 Uiso 1 1 calc R . .
H33D H -0.3395 -0.0246 -0.3555 0.056 Uiso 1 1 calc R . .
C31A C 0.2162(19) 0.3952(17) 0.8805(14) 0.064(7) Uiso 1 1 d . . .
H31A H 0.1533 0.3902 0.8281 0.077 Uiso 1 1 calc R . .
H31B H 0.1760 0.3461 0.9116 0.077 Uiso 1 1 calc R . .
C16A C 0.3928(18) 0.6734(15) 0.1713(13) 0.058(6) Uiso 1 1 d . . .
H16A H 0.3582 0.6575 0.1122 0.069 Uiso 1 1 calc R . .
C38A C 0.191(2) 0.796(2) 0.5328(15) 0.084(8) Uiso 1 1 d . . .
H38A H 0.1096 0.7894 0.5114 0.101 Uiso 1 1 calc R . .
H38B H 0.1857 0.7303 0.5501 0.101 Uiso 1 1 calc R . .
C15B C -0.3788(19) -0.0223(15) 0.4216(12) 0.058(6) Uiso 1 1 d . . .
H15B H -0.4182 -0.0160 0.4560 0.070 Uiso 1 1 calc R . .
C10A C 0.1468(19) 0.2134(17) 0.0931(14) 0.060(6) Uiso 1 1 d . . .
H10E H 0.1233 0.1517 0.0522 0.073 Uiso 1 1 calc R . .
H10F H 0.1078 0.1893 0.1330 0.073 Uiso 1 1 calc R . .
C8B C -0.2773(14) 0.3306(12) 0.4996(10) 0.034(4) Uiso 1 1 d . . .
H8F H -0.2511 0.3339 0.5609 0.041 Uiso 1 1 calc R . .
C6B C -0.2560(17) 0.2775(15) 0.3775(12) 0.042(5) Uiso 1 1 d . . .
H6F H -0.3372 0.2566 0.3341 0.050 Uiso 1 1 calc R . .
C37B C -0.160(2) -0.2051(19) 0.0152(15) 0.079(8) Uiso 1 1 d . . .
H37C H -0.1408 -0.2622 0.0292 0.094 Uiso 1 1 calc R . .
H37D H -0.2460 -0.2315 0.0044 0.094 Uiso 1 1 calc R . .
C36A C 0.2388(18) 0.8567(17) 0.6765(12) 0.055(6) Uiso 1 1 d . . .
H36A H 0.1618 0.7912 0.6568 0.067 Uiso 1 1 calc R . .
H36B H 0.2272 0.9120 0.7005 0.067 Uiso 1 1 calc R . .
C9A C 0.2906(11) 0.2760(10) 0.1416(8) 0.059(6) Uiso 1 1 d . . .
H9F H 0.3308 0.2762 0.1026 0.070 Uiso 1 1 calc R . .
OW1 O -0.0392(11) 0.5626(10) -0.2492(8) 0.134(8) Uani 1 1 d RU . .
C28A C 0.2780(11) 0.1754(10) 0.6891(8) 0.062(6) Uiso 1 1 d R . .
H28A H 0.1894 0.1348 0.6662 0.075 Uiso 1 1 calc R . .
H28B H 0.3090 0.1254 0.6876 0.075 Uiso 1 1 calc R . .
C30B C -0.2116(17) 0.3253(16) -0.2280(12) 0.046(6) Uiso 1 1 d . . .
H30C H -0.2706 0.2656 -0.2143 0.056 Uiso 1 1 calc R . .
H30D H -0.2557 0.3423 -0.2785 0.056 Uiso 1 1 calc R . .
C39A C 0.1710(18) 0.7681(17) 0.3750(13) 0.056(6) Uiso 1 1 d . . .
H39A H 0.1298 0.8086 0.3508 0.068 Uiso 1 1 calc R . .
H39B H 0.1091 0.6994 0.3763 0.068 Uiso 1 1 calc R . .
C7B C -0.2694(17) 0.2423(14) 0.4557(11) 0.049(5) Uiso 1 1 d . . .
H7G H -0.1992 0.2351 0.4906 0.059 Uiso 1 1 calc R . .
H7H H -0.3430 0.1748 0.4422 0.059 Uiso 1 1 calc R . .
OW4 O 0.1590(15) 0.9551(13) 0.8820(10) 0.102(5) Uani 1 1 d U . .
C36B C -0.141(2) -0.1790(19) -0.0638(14) 0.068(7) Uiso 1 1 d . . .
H36C H -0.0614 -0.1174 -0.0488 0.081 Uiso 1 1 calc R . .
H36D H -0.1410 -0.2382 -0.0930 0.081 Uiso 1 1 calc R . .
N10B N -0.1253(17) -0.1234(17) 0.1589(11) 0.080(6) Uani 1 1 d . . .
H10G H -0.1619 -0.1935 0.1584 0.096 Uiso 1 1 calc R . .
H10H H -0.1836 -0.1032 0.1460 0.096 Uiso 1 1 calc R . .
C35A C 0.2955(19) 0.7796(17) 0.8089(13) 0.052(6) Uiso 1 1 d . . .
H35A H 0.2659 0.8153 0.8378 0.062 Uiso 1 1 calc R . .
H35B H 0.2289 0.7088 0.7798 0.062 Uiso 1 1 calc R . .
C37A C 0.274(2) 0.8867(18) 0.6039(14) 0.067(7) Uiso 1 1 d . . .
H37A H 0.3582 0.9020 0.6174 0.080 Uiso 1 1 calc R . .
H37B H 0.2668 0.9493 0.5901 0.080 Uiso 1 1 calc R . .
C38B C -0.083(2) -0.1104(19) 0.0936(15) 0.070(7) Uiso 1 1 d . . .
H38C H 0.0005 -0.0996 0.1161 0.084 Uiso 1 1 calc R . .
H38D H -0.0801 -0.0463 0.0747 0.084 Uiso 1 1 calc R . .
C7A C 0.3430(19) 0.2832(15) 0.2933(12) 0.066(6) Uiso 1 1 d . . .
H7E H 0.2712 0.2504 0.3072 0.079 Uiso 1 1 calc R . .
H7F H 0.4132 0.2910 0.3415 0.079 Uiso 1 1 calc R . .
O4B O -0.3927(11) 0.3231(11) 0.4657(6) 0.049(3) Uani 1 1 d . . .
H4B H -0.4201 0.3181 0.5029 0.074 Uiso 1 1 calc R . .
C34A C 0.3994(18) 0.7714(16) 0.8724(12) 0.047(6) Uiso 1 1 d . . .
H34A H 0.4404 0.7510 0.8429 0.057 Uiso 1 1 calc R . .
H34B H 0.4580 0.8407 0.9094 0.057 Uiso 1 1 calc R . .
O4A O 0.4535(15) 0.2418(14) 0.2215(11) 0.107(5) Uani 1 1 d U . .
H4A H 0.4999 0.3056 0.2409 0.160 Uiso 1 1 calc R . .
C8A C 0.326(2) 0.215(2) 0.2162(14) 0.093(8) Uiso 1 1 d . . .
H8E H 0.2683 0.1395 0.2057 0.111 Uiso 1 1 calc R . .
OW8 O -0.3470(15) 0.4446(13) 0.2688(10) 0.114(6) Uani 1 1 d U . .
OW10 O 0.911(3) 0.620(3) 0.388(2) 0.119(12) Uani 0.50 1 d PU . .
OW3 O 0.152(5) 0.957(5) 1.034(3) 0.22(2) Uani 0.50 1 d PU . .

loop_
_atom_site_aniso_label
_atom_site_aniso_U_11
_atom_site_aniso_U_22
_atom_site_aniso_U_33
_atom_site_aniso_U_23
_atom_site_aniso_U_13
_atom_site_aniso_U_12
Br1 0.105(2) 0.0726(18) 0.0553(15) 0.0106(13) 0.0265(14) 0.0589(16)
Br2 0.098(2) 0.0718(18) 0.0703(17) 0.0137(14) 0.0282(15) 0.0549(15)
Br3 0.0666(19) 0.112(3) 0.080(2) 0.0328(18) 0.0292(17) 0.0301(18)
Br4 0.0576(17) 0.112(3) 0.082(2) 0.0421(18) 0.0287(15) 0.0417(16)
N4A 0.047(10) 0.047(11) 0.051(11) 0.020(8) 0.003(9) 0.032(9)
N3A 0.047(11) 0.045(12) 0.067(13) 0.004(10) 0.012(10) 0.024(9)
N4B 0.032(9) 0.025(9) 0.047(10) 0.009(7) 0.012(8) 0.007(7)
N3B 0.033(9) 0.016(8) 0.043(10) 0.005(7) 0.009(8) 0.013(7)
N1A 0.048(10) 0.022(9) 0.044(10) 0.001(7) 0.006(8) 0.024(8)
N2A 0.043(10) 0.034(11) 0.031(9) -0.009(8) 0.005(8) 0.017(8)
N1B 0.049(11) 0.077(14) 0.046(12) 0.007(10) 0.026(10) 0.036(10)
N2B 0.040(10) 0.033(10) 0.041(10) 0.007(8) 0.021(8) 0.027(8)
P2B 0.036(3) 0.037(4) 0.041(4) 0.005(3) 0.013(3) 0.022(3)
P3B 0.028(3) 0.044(4) 0.036(3) 0.009(3) 0.013(3) 0.020(3)
P3A 0.042(4) 0.031(4) 0.043(4) -0.002(3) 0.005(3) 0.016(3)
P2A 0.050(4) 0.062(5) 0.038(4) 0.002(3) 0.013(3) 0.041(3)
P1A 0.029(3) 0.065(5) 0.034(4) -0.006(3) 0.001(3) 0.023(3)
P1B 0.043(4) 0.045(4) 0.041(4) 0.007(3) 0.017(3) 0.023(3)
O2A 0.033(8) 0.033(9) 0.044(9) -0.013(7) -0.004(7) 0.021(7)
OW5 0.031(7) 0.050(9) 0.039(8) 0.008(6) 0.019(6) 0.020(6)
O2B 0.086(11) 0.094(13) 0.021(8) 0.002(8) 0.003(8) 0.080(10)
O14B 0.060(9) 0.066(10) 0.045(8) 0.019(7) 0.033(7) 0.055(8)
O12B 0.031(7) 0.032(8) 0.033(8) -0.007(6) 0.014(6) 0.015(6)
O13B 0.059(9) 0.064(11) 0.044(9) 0.023(8) 0.034(8) 0.039(8)
O11A 0.038(9) 0.065(11) 0.052(9) 0.022(8) 0.005(7) 0.030(8)
N6A 0.048(11) 0.036(10) 0.020(8) -0.009(7) 0.009(7) 0.022(8)
O7B 0.034(8) 0.040(9) 0.040(9) 0.017(7) 0.020(7) 0.008(7)
O6B 0.037(8) 0.041(10) 0.056(10) -0.016(7) -0.008(7) 0.016(7)
OW7 0.077(11) 0.035(9) 0.060(10) 0.015(7) 0.028(8) 0.024(8)
OW6 0.036(8) 0.050(9) 0.065(10) 0.019(7) 0.023(7) 0.024(7)
OW9 0.069(10) 0.063(11) 0.069(11) -0.001(8) 0.022(9) 0.051(9)
O5A 0.054(10) 0.116(14) 0.051(10) 0.000(9) 0.013(8) 0.059(10)
O13A 0.055(9) 0.022(8) 0.048(9) -0.007(6) 0.025(7) 0.014(7)
O1B 0.044(8) 0.047(9) 0.063(10) 0.017(8) 0.036(8) 0.036(7)
O9B 0.057(9) 0.085(11) 0.031(8) 0.017(7) 0.016(7) 0.060(8)
O1A 0.048(9) 0.061(10) 0.048(9) -0.004(8) 0.013(8) 0.023(8)
N9B 0.033(6) 0.033(6) 0.040(6) 0.001(4) 0.005(4) 0.020(4)
N8A 0.022(9) 0.044(11) 0.042(10) 0.008(9) 0.001(8) 0.012(8)
O8B 0.046(5) 0.051(6) 0.039(5) 0.003(4) 0.014(4) 0.021(4)
N5A 0.037(10) 0.053(12) 0.018(8) -0.006(8) 0.003(7) 0.026(8)
O14A 0.051(10) 0.053(10) 0.071(11) 0.036(9) 0.031(9) 0.013(8)
O9A 0.071(11) 0.065(12) 0.052(10) 0.005(9) 0.017(8) 0.042(9)
O5B 0.016(7) 0.026(8) 0.056(9) -0.003(6) -0.005(6) 0.005(6)
N7A 0.024(10) 0.079(14) 0.073(13) 0.017(11) 0.027(10) 0.022(9)
O12A 0.028(7) 0.045(9) 0.039(8) -0.025(7) -0.011(6) 0.016(6)
N9A 0.039(9) 0.037(10) 0.060(10) 0.002(8) 0.014(8) 0.022(7)
O10A 0.030(8) 0.055(9) 0.038(8) 0.012(7) 0.013(7) 0.015(7)
N5B 0.033(10) 0.051(12) 0.088(14) 0.014(10) 0.046(10) 0.026(9)
O7A 0.108(14) 0.088(14) 0.055(11) 0.016(9) 0.029(10) 0.071(11)
O3B 0.056(8) 0.073(10) 0.079(9) 0.020(8) 0.042(8) 0.048(8)
O8A 0.040(8) 0.115(12) 0.039(8) 0.018(8) 0.020(7) 0.055(8)
N6B 0.059(12) 0.052(12) 0.057(11) 0.003(9) 0.031(10) 0.038(10)
O6A 0.039(8) 0.061(10) 0.038(9) -0.026(7) -0.010(7) 0.025(7)
N10A 0.090(15) 0.080(15) 0.083(16) 0.012(12) 0.044(13) 0.049(12)
O3A 0.049(8) 0.071(10) 0.049(8) 0.014(7) 0.020(6) 0.039(7)
O11B 0.028(8) 0.085(12) 0.041(8) 0.021(8) 0.003(7) 0.027(8)
N8B 0.047(11) 0.042(12) 0.058(12) -0.008(9) 0.012(9) 0.027(9)
N7B 0.041(10) 0.054(12) 0.056(12) 0.020(9) 0.014(9) 0.032(9)
O10B 0.105(13) 0.070(12) 0.072(12) 0.006(9) 0.034(10) 0.068(10)
OW2 0.099(12) 0.077(11) 0.082(10) 0.022(8) 0.038(9) 0.049(9)
OW1 0.131(9) 0.134(9) 0.143(9) 0.028(5) 0.057(6) 0.067(6)
OW4 0.106(7) 0.098(7) 0.109(7) 0.017(4) 0.035(5) 0.059(5)
N10B 0.066(13) 0.118(19) 0.051(13) 0.018(12) 0.014(11) 0.045(12)
O4B 0.043(8) 0.082(9) 0.033(6) 0.013(7) 0.012(6) 0.040(7)
O4A 0.105(7) 0.111(7) 0.107(7) 0.020(5) 0.043(5) 0.052(5)
OW8 0.113(7) 0.116(7) 0.116(7) 0.026(5) 0.041(5) 0.058(5)
OW10 0.119(13) 0.119(13) 0.120(13) 0.021(6) 0.044(7) 0.059(7)
OW3 0.22(2) 0.22(2) 0.22(2) 0.044(7) 0.086(10) 0.106(11)

loop_
_atom_type_symbol
_atom_type_description
_atom_type_scat_dispersion_real
_atom_type_scat_dispersion_imag
_atom_type_scat_source
C C 0.0033 0.0016 'International Tables Vol C Tables 4.2.6.8 and 6.1.1.4'
H H 0.0000 0.0000 'International Tables Vol C Tables 4.2.6.8 and 6.1.1.4'
N N 0.0061 0.0033 'International Tables Vol C Tables 4.2.6.8 and 6.1.1.4'
O O 0.0106 0.0060 'International Tables Vol C Tables 4.2.6.8 and 6.1.1.4'
P P 0.1023 0.0942 'International Tables Vol C Tables 4.2.6.8 and 6.1.1.4'
Br Br -0.2901 2.4595 'International Tables Vol C Tables 4.2.6.8 and 6.1.1.4'

loop_
_geom_angle_atom_site_label_1
_geom_angle_atom_site_label_2
_geom_angle_atom_site_label_3
_geom_angle
_geom_angle_site_symmetry_1
_geom_angle_site_symmetry_3
_geom_angle_publ_flag
C11A N4A C22A 123.0 . . ?
N4A C11A C12A 123.5 . . ?
N4A C11A C23A 115.2(10) . . ?
C12A C11A C23A 121.2(10) . . ?
C11A C12A C13A 118.7 . . ?
C12A C13A C14A 120.3 . . ?
C15A C14A C13A 126.3(11) . . ?
C15A C14A C22A 117.0(11) . . ?
C13A C14A C22A 116.7 . . ?
N4A C22A C21A 122.6(8) . . ?
N4A C22A C14A 117.4 . . ?
C21A C22A C14A 119.4(8) . . ?
C20A N3A C21A 117.9 . . ?
N3A C21A C17A 129.1 . . ?
N3A C21A C22A 115.5(8) . . ?
C17A C21A C22A 115.0(8) . . ?
C16A C17A C21A 122.9(12) . . ?
C16A C17A C18A 126.1(12) . . ?
C21A C17A C18A 110.8 . . ?
C19A C18A C17A 123.1 . . ?
C18A C19A C20A 122.5 . . ?
N3A C20A C39A 116.7(11) . . ?
N3A C20A C19A 115.9 . . ?
C39A C20A C19A 126.8(11) . . ?
C11B N4B C22B 121.3 . . ?
N4B C11B C12B 123.8 . . ?
N4B C11B C23B 118.4(10) . . ?
C12B C11B C23B 117.8(10) . . ?
C13B C12B C11B 115.2 . . ?
C12B C13B C14B 122.5 . . ?
C13B C14B C15B 126.5(12) . . ?
C13B C14B C22B 119.0 . . ?
C15B C14B C22B 113.6(12) . . ?
C21B C22B N4B 122.9(10) . . ?
C21B C22B C14B 119.8(10) . . ?
N4B C22B C14B 116.6 . . ?
C20B N3B C21B 124.7 . . ?
C22B C21B N3B 119.6(9) . . ?
C22B C21B C17B 128.8(9) . . ?
N3B C21B C17B 111.2 . . ?
C21B C17B C18B 131.9 . . ?
C21B C17B C16B 111.5(10) . . ?
C18B C17B C16B 116.5(10) . . ?
C19B C18B C17B 108.7 . . ?
C18B C19B C20B 123.4 . . ?
N3B C20B C19B 119.6 . . ?
N3B C20B C39B 122.5(11) . . ?
C19B C20B C39B 117.8(11) . . ?
C1A N1A C5A 123.9 . . ?
C1A N1A C6A 125.4(10) . . ?
C5A N1A C6A 110.7(10) . . ?
N1A C1A C2A 118.7 . . ?
C4A C2A C1A 122.0 . . ?
C4A C2A C3A 116.8(10) . . ?
C1A C2A C3A 121.1(10) . . ?
O1A C4A C2A 129.4(10) . . ?
O1A C4A N2A 111.2(10) . . ?
C2A C4A N2A 118.4 . . ?
C5A N2A C4A 121.7 . . ?
O2A C5A N1A 123.4(10) . . ?
O2A C5A N2A 122.2(10) . . ?
N1A C5A N2A 114.4 . . ?
C5B N1B C1B 127.8 . . ?
C5B N1B C6B 117.4(10) . . ?
C1B N1B C6B 114.4(10) . . ?
C2B C1B N1B 118.1 . . ?
C1B C2B C3B 123.5(11) . . ?
C1B C2B C4B 118.0 . . ?
C3B C2B C4B 118.0(11) . . ?
O1B C4B N2B 129.5(10) . . ?
O1B C4B C2B 118.1(10) . . ?
N2B C4B C2B 111.3 . . ?
C4B N2B C5B 130.2 . . ?
O2B C5B N1B 128.7(9) . . ?
O2B C5B N2B 117.6(10) . . ?
N1B C5B N2B 112.9 . . ?
O9B P2B O10B 116.7(9) . . ?
O9B P2B O11B 107.4(8) . . ?
O10B P2B O11B 114.6(9) . . ?
O9B P2B O8B 104.5(8) . . ?
O10B P2B O8B 111.0(8) . . ?
O11B P2B O8B 101.0(8) . . ?
O13B P3B O14B 112.4(7) . . ?
O13B P3B O12B 116.8(7) . . ?
O14B P3B O12B 112.5(7) . . ?
O13B P3B O11B 103.7(8) . . ?
O14B P3B O11B 103.9(7) . . ?
O12B P3B O11B 106.1(7) . . ?
O14A P3A O12A 113.9(8) . . ?
O14A P3A O13A 115.6(8) . . ?
O12A P3A O13A 112.5(8) . . ?
O14A P3A O11A 107.3(8) . . ?
O12A P3A O11A 103.2(7) . . ?
O13A P3A O11A 102.7(7) . . ?
O9A P2A O10A 113.6(9) . . ?
O9A P2A O8A 107.7(8) . . ?
O10A P2A O8A 107.1(7) . . ?
O9A P2A O11A 111.3(8) . . ?
O10A P2A O11A 113.8(7) . . ?
O8A P2A O11A 102.5(8) . . ?
O7A P1A O6A 117.7(9) . . ?
O7A P1A O8A 112.3(9) . . ?
O6A P1A O8A 107.9(8) . . ?
O7A P1A O5A 106.1(10) . . ?
O6A P1A O5A 109.5(8) . . ?
O8A P1A O5A 102.1(8) . . ?
O6B P1B O7B 118.9(8) . . ?
O6B P1B O5B 106.9(8) . . ?
O7B P1B O5B 110.9(7) . . ?
O6B P1B O8B 110.0(8) . . ?
O7B P1B O8B 108.1(7) . . ?
O5B P1B O8B 100.5(7) . . ?
P2A O11A P3A 132.5(9) . . ?
C26A N6A C27A 113.0(13) . . ?
C10A O5A P1A 122.5(16) . . ?
C36B N9B C35B 116.5(15) . . ?
C32A N8A C33A 114.8(15) . . ?
P2B O8B P1B 133.0(9) . . ?
C23A N5A C24A 118.2(14) . . ?
O3B C9B C10B 108.8(12) . . ?
O3B C9B C8B 103.7(11) . . ?
C10B C9B C8B 115.4(14) . . ?
C10B O5B P1B 126.8(11) . . ?
C30A N7A C29A 109.2(14) . . ?
C34B C35B N9B 109.9(15) . . ?
C35A N9A C36A 116.2(14) . . ?
C24B N5B C23B 113.5(14) . . ?
C6B O3B C9B 113.0(12) . . ?
P1A O8A P2A 132.8(9) . . ?
C26B N6B C27B 117.3(15) . . ?
C29B C28B C27B 117.0(15) . . ?
N5B C23B C11B 114.5(14) . . ?
C39A N10A C38A 116.4(17) . . ?
N6A C26A C25A 107.4(14) . . ?
C9A O3A C6A 111.6(13) . . ?
P2B O11B P3B 133.0(9) . . ?
C32B N8B C33B 115.5(14) . . ?
N6B C26B C25B 115.8(15) . . ?
N7A C30A C31A 112.2(16) . . ?
C29B N7B C30B 112.8(14) . . ?
C24B C25B C26B 118.8(15) . . ?
N10B C39B C20B 111.1(16) . . ?
N5A C23A C11A 110.8(14) . . ?
O5B C10B C9B 115.5(15) . . ?
N7B C29B C28B 117.3(15) . . ?
C25B C24B N5B 106.2(15) . . ?
C26A C25A C24A 117.2(15) . . ?
C34A C33A N8A 113.5(18) . . ?
C28A C29A N7A 108.5(15) . . ?
N6B C27B C28B 112.3(16) . . ?
C32B C31B C30B 113.4(16) . . ?
N5A C24A C25A 114.5(14) . . ?
C35B C34B C33B 111.8(16) . . ?
C28A C27A N6A 116.3(13) . . ?
C16A C15A C14A 124.1(18) . . ?
C15B C16B C17B 118.6(17) . . ?
N8B C32B C31B 113.3(16) . . ?
N8A C32A C31A 111.6(16) . . ?
O3A C6A N1A 106.8(14) . . ?
O3A C6A C7A 107.4(15) . . ?
N1A C6A C7A 115.9(15) . . ?
N8B C33B C34B 109.8(15) . . ?
C32A C31A C30A 113.2(17) . . ?
C15A C16A C17A 121.1(18) . . ?
C37A C38A N10A 105.4(18) . . ?
C16B C15B C14B 127.1(19) . . ?
O5A C10A C9A 107.6(16) . . ?
O4B C8B C7B 112.8(13) . . ?
O4B C8B C9B 108.2(13) . . ?
C7B C8B C9B 102.7(13) . . ?
O3B C6B C7B 103.8(15) . . ?
O3B C6B N1B 108.7(13) . . ?
C7B C6B N1B 116.7(15) . . ?
C36B C37B C38B 115(2) . . ?
C37A C36A N9A 111.2(17) . . ?
O3A C9A C10A 112.7(12) . . ?
O3A C9A C8A 106.0(12) . . ?
C10A C9A C8A 107.0(14) . . ?
C29A C28A C27A 116.7(14) . . ?
C31B C30B N7B 109.5(15) . . ?
N10A C39A C20A 115.8(16) . . ?
C6B C7B C8B 103.2(15) . . ?
N9B C36B C37B 113.9(18) . . ?
C38B N10B C39B 119.2(18) . . ?
C34A C35A N9A 110.7(16) . . ?
C36A C37A C38A 106.5(19) . . ?
N10B C38B C37B 115.0(19) . . ?
C6A C7A C8A 107.8(18) . . ?
C33A C34A C35A 112.7(18) . . ?
O4A C8A C7A 106.5(18) . . ?
O4A C8A C9A 99.0(16) . . ?
C7A C8A C9A 102.8(18) . . ?

loop_
_geom_bond_atom_site_label_1
_geom_bond_atom_site_label_2
_geom_bond_distance
_geom_bond_site_symmetry_2
_geom_bond_publ_flag
N4A C11A 1.3399 . ?
N4A C22A 1.4463 . ?
C11A C12A 1.3720 . ?
C11A C23A 1.477(19) . ?
C12A C13A 1.4673 . ?
C13A C14A 1.4753 . ?
C14A C15A 1.364(18) . ?
C14A C22A 1.4910 . ?
C22A C21A 1.467(12) . ?
N3A C20A 1.3586 . ?
N3A C21A 1.3896 . ?
C21A C17A 1.3999 . ?
C17A C16A 1.390(19) . ?
C17A C18A 1.4107 . ?
C18A C19A 1.3465 . ?
C19A C20A 1.4681 . ?
C20A C39A 1.41(2) . ?
N4B C11B 1.2723 . ?
N4B C22B 1.3228 . ?
C11B C12B 1.5188 . ?
C11B C23B 1.55(2) . ?
C12B C13B 1.2692 . ?
C13B C14B 1.3731 . ?
C14B C15B 1.44(2) . ?
C14B C22B 1.4991 . ?
C22B C21B 1.297(12) . ?
N3B C20B 1.3210 . ?
N3B C21B 1.3677 . ?
C21B C17B 1.4014 . ?
C17B C18B 1.4601 . ?
C17B C16B 1.59(2) . ?
C18B C19B 1.3453 . ?
C19B C20B 1.4780 . ?
C20B C39B 1.51(2) . ?
N1A C1A 1.3423 . ?
N1A C5A 1.3960 . ?
N1A C6A 1.47(2) . ?
C1A C2A 1.3936 . ?
C2A C4A 1.3185 . ?
C2A C3A 1.530(19) . ?
C4A O1A 1.307(14) . ?
C4A N2A 1.4175 . ?
N2A C5A 1.4147 . ?
C5A O2A 1.235(13) . ?
N1B C5B 1.2907 . ?
N1B C1B 1.4165 . ?
N1B C6B 1.491(19) . ?
C1B C2B 1.3815 . ?
C2B C3B 1.51(2) . ?
C2B C4B 1.5664 . ?
C4B O1B 1.226(12) . ?
C4B N2B 1.3420 . ?
N2B C5B 1.4056 . ?
C5B O2B 1.262(14) . ?
P2B O9B 1.468(12) . ?
P2B O10B 1.509(15) . ?
P2B O11B 1.515(14) . ?
P2B O8B 1.577(14) . ?
P3B O13B 1.507(14) . ?
P3B O14B 1.531(12) . ?
P3B O12B 1.518(12) . ?
P3B O11B 1.703(13) . ?
P3A O14A 1.479(13) . ?
P3A O12A 1.493(12) . ?
P3A O13A 1.518(13) . ?
P3A O11A 1.631(13) . ?
P2A O9A 1.451(14) . ?
P2A O10A 1.504(13) . ?
P2A O8A 1.617(14) . ?
P2A O11A 1.612(14) . ?
P1A O7A 1.487(16) . ?
P1A O6A 1.505(12) . ?
P1A O8A 1.556(14) . ?
P1A O5A 1.574(15) . ?
P1B O6B 1.431(15) . ?
P1B O7B 1.475(13) . ?
P1B O5B 1.579(12) . ?
P1B O8B 1.605(14) . ?
N6A C26A 1.47(2) . ?
N6A C27A 1.50(2) . ?
O5A C10A 1.34(2) . ?
N9B C36B 1.44(2) . ?
N9B C35B 1.48(2) . ?
N8A C32A 1.45(2) . ?
N8A C33A 1.49(2) . ?
N5A C23A 1.42(2) . ?
N5A C24A 1.53(2) . ?
C9B O3B 1.430(16) . ?
C9B C10B 1.45(2) . ?
C9B C8B 1.49(2) . ?
O5B C10B 1.47(2) . ?
N7A C30A 1.46(2) . ?
N7A C29A 1.57(2) . ?
C35B C34B 1.48(3) . ?
N9A C35A 1.52(2) . ?
N9A C36A 1.51(2) . ?
N5B C24B 1.49(2) . ?
N5B C23B 1.52(2) . ?
O3B C6B 1.40(2) . ?
N6B C26B 1.44(2) . ?
N6B C27B 1.50(2) . ?
C28B C29B 1.47(2) . ?
C28B C27B 1.53(2) . ?
N10A C39A 1.39(2) . ?
N10A C38A 1.69(3) . ?
C26A C25A 1.47(2) . ?
O3A C9A 1.420(16) . ?
O3A C6A 1.45(2) . ?
N8B C32B 1.45(2) . ?
N8B C33B 1.49(2) . ?
C26B C25B 1.54(2) . ?
C30A C31A 1.53(2) . ?
N7B C29B 1.48(2) . ?
N7B C30B 1.56(2) . ?
C25B C24B 1.49(2) . ?
C39B N10B 1.43(2) . ?
C25A C24A 1.54(2) . ?
C33A C34A 1.42(3) . ?
C29A C28A 1.50(2) . ?
C31B C32B 1.47(2) . ?
C31B C30B 1.54(2) . ?
C34B C33B 1.61(3) . ?
C27A C28A 1.49(2) . ?
C15A C16A 1.31(2) . ?
C16B C15B 1.29(2) . ?
C32A C31A 1.50(3) . ?
C6A C7A 1.52(3) . ?
C38A C37A 1.46(3) . ?
C10A C9A 1.58(2) . ?
C8B O4B 1.387(17) . ?
C8B C7B 1.51(2) . ?
C6B C7B 1.48(2) . ?
C37B C36B 1.48(3) . ?
C37B C38B 1.56(3) . ?
C36A C37A 1.48(3) . ?
C9A C8A 1.62(3) . ?
N10B C38B 1.39(2) . ?
C35A C34A 1.49(3) . ?
C7A C8A 1.50(3) . ?
O4A C8A 1.53(3) . ?
